data_7126645
loop_
_publ_author_name
'Deni\&sen, Melanie'
'Hannen, Ricarda'
'Itskalov, Dana'
'Biesen, Lukas'
'Nirmalananthan-Budau, Nithiya'
'Hoffmann, Katrin'
'Reiss, Guido J.'
'Resch-Genger, Ute'
'M\"uller, Thomas J J'

_publ_section_title
;
 One-pot synthesis of a white-light emissive bichromophore operated by
 aggregation-induced dual emission (AIDE) and partial energy transfer.
;
_journal_issue 54
_journal_name_full 'Chemical communications (Cambridge, England)'
_journal_page_first 7407
_journal_page_last 7410
_journal_paper_doi 10.1039/d0cc03451g
_journal_volume 56
_journal_year 2020
_chemical_formula_sum 'C61 H54 N4 O5 S'
_chemical_formula_weight 955.14
_chemical_name_systematic
(E)-3-((E)-3-(4-((4'-(bis(4-methoxyphenyl)amino)-[1,1'-biphenyl]-4-yl)methyl)piperazin-1-yl)-1,3-diphenylallylidene)-1-tosylindolin-2-one
_space_group_crystal_system monoclinic
_space_group_IT_number 15
_space_group_name_Hall '-C 2yc'
_space_group_name_H-M_alt 'C 1 2/c 1'
_atom_sites_solution_hydrogens geom
_audit_block_doi 10.5517/ccdc.csd.cc1pk55l
_audit_creation_method SHELXL-2014/7
_audit_update_record
;
2017-07-29 deposited with the CCDC.	2020-06-05 downloaded from the CCDC.
;
_cell_angle_alpha 90
_cell_angle_beta 116.974(5)
_cell_angle_gamma 90
_cell_formula_units_Z 8
_cell_length_a 41.915(3)
_cell_length_b 9.9907(9)
_cell_length_c 26.883(2)
_cell_measurement_reflns_used 7676
_cell_measurement_temperature 292(2)
_cell_measurement_theta_max 59.75
_cell_measurement_theta_min 3.36
_cell_volume 10032.9(14)
_computing_cell_refinement 'Bruker SAINT'
_computing_data_collection 'Bruker APEX2'
_computing_data_reduction 'Bruker SAINT'
_computing_publication_material 'SHELXL-2014/7 (Sheldrick, 2014)'
_computing_structure_refinement 'SHELXL-2014/7 (Sheldrick, 2014)'
_diffrn_ambient_temperature 292(2)
_diffrn_measured_fraction_theta_full 1.000
_diffrn_measured_fraction_theta_max 1.000
_diffrn_measurement_device_type 'Bruker APEX-II CCD'
_diffrn_measurement_method '\f and \w scans'
_diffrn_radiation_monochromator graphite
_diffrn_radiation_source 'sealed tube'
_diffrn_radiation_type CuK\a
_diffrn_radiation_wavelength 1.54178
_diffrn_reflns_av_R_equivalents 0.0771
_diffrn_reflns_av_unetI/netI 0.0485
_diffrn_reflns_Laue_measured_fraction_full 1.000
_diffrn_reflns_Laue_measured_fraction_max 1.000
_diffrn_reflns_limit_h_max 46
_diffrn_reflns_limit_h_min -45
_diffrn_reflns_limit_k_max 11
_diffrn_reflns_limit_k_min -11
_diffrn_reflns_limit_l_max 30
_diffrn_reflns_limit_l_min -30
_diffrn_reflns_number 51816
_diffrn_reflns_point_group_measured_fraction_full 1.000
_diffrn_reflns_point_group_measured_fraction_max 1.000
_diffrn_reflns_theta_full 59.998
_diffrn_reflns_theta_max 59.998
_diffrn_reflns_theta_min 2.365
_exptl_absorpt_coefficient_mu 1.013
_exptl_absorpt_correction_type none
_exptl_crystal_colour orange
_exptl_crystal_density_diffrn 1.265
_exptl_crystal_description 'thin needles'
_exptl_crystal_F_000 4032
_exptl_crystal_recrystallization_method 'Re-crystallisation from solvent'
_exptl_crystal_size_max 0.09
_exptl_crystal_size_mid 0.03
_exptl_crystal_size_min 0.02
_refine_diff_density_max 0.476
_refine_diff_density_min -0.186
_refine_diff_density_rms 0.030
_refine_ls_extinction_method none
_refine_ls_goodness_of_fit_ref 1.096
_refine_ls_hydrogen_treatment constr
_refine_ls_matrix_type full
_refine_ls_number_parameters 643
_refine_ls_number_reflns 7447
_refine_ls_number_restraints 0
_refine_ls_restrained_S_all 1.096
_refine_ls_R_factor_all 0.0775
_refine_ls_R_factor_gt 0.0485
_refine_ls_shift/su_max 0.001
_refine_ls_shift/su_mean 0.000
_refine_ls_structure_factor_coef Fsqd
_refine_ls_weighting_details 'w=1/[\s^2^(Fo^2^)+(0.0180P)^2^+7.0000P] where P=(Fo^2^+2Fc^2^)/3'
_refine_ls_weighting_scheme calc
_refine_ls_wR_factor_gt 0.1032
_refine_ls_wR_factor_ref 0.1169
_reflns_Friedel_coverage 0.000
_reflns_number_gt 5099
_reflns_number_total 7447
_reflns_threshold_expression 'I > 2\s(I)'
_cod_data_source_file d0cc03451g2.cif
_cod_data_source_block 15runs
_cod_depositor_comments 'Adding full bibliography for 7126645.cif.'
_cod_original_cell_volume 10032.8(15)
_cod_original_sg_symbol_H-M 'C 2/c'
_cod_database_code 7126645
_publcif_datablock.id {81969e33-7be9-4cfb-bd55-b896bd100cdc}

_shelx_shelxl_version_number 2014/7
_shelx_space_group_comment
;
The symmetry employed for this shelxl refinement is uniquely defined
by the following loop, which should always be used as a source of
symmetry information in preference to the above space-group names.
They are only intended as comments.
;

loop_
_space_group_symop_operation_xyz
'x, y, z'
'-x, y, -z+1/2'
'x+1/2, y+1/2, z'
'-x+1/2, y+1/2, -z+1/2'
'-x, -y, -z'
'x, -y, z-1/2'
'-x+1/2, -y+1/2, -z'
'x+1/2, -y+1/2, z-1/2'

loop_
_atom_site_label
_atom_site_type_symbol
_atom_site_fract_x
_atom_site_fract_y
_atom_site_fract_z
_atom_site_U_iso_or_equiv
_atom_site_adp_type
_atom_site_occupancy
_atom_site_site_symmetry_order
_atom_site_calc_flag
_atom_site_refinement_flags_posn
_atom_site_refinement_flags_adp
_atom_site_refinement_flags_occupancy
_atom_site_disorder_assembly
_atom_site_disorder_group
O1 O 0.21898(5) 0.4139(2) -0.14981(7) 0.0853(6) Uani 1 1 d . . . . .
N1 N 0.16742(6) 0.4900(2) -0.22442(8) 0.0805(7) Uani 1 1 d . . . . .
C1 C 0.19016(7) 0.4705(3) -0.16642(10) 0.0714(7) Uani 1 1 d . . . . .
N2 N 0.27653(6) 0.4445(2) 0.03576(8) 0.0769(6) Uani 1 1 d . . . . .
C2 C 0.17093(7) 0.5238(3) -0.13694(10) 0.0645(7) Uani 1 1 d . . . . .
S1 S 0.17837(2) 0.42561(10) -0.27185(3) 0.0929(3) Uani 1 1 d . . . . .
O2 O 0.21304(6) 0.4728(2) -0.26037(9) 0.1064(7) Uani 1 1 d . . . . .
O3 O 0.14860(6) 0.4537(3) -0.32467(7) 0.1151(8) Uani 1 1 d . . . . .
N3 N 0.35109(6) 0.3742(2) 0.08712(8) 0.0696(6) Uani 1 1 d . . . . .
C3 C 0.13645(7) 0.5731(3) -0.17976(10) 0.0644(6) Uani 1 1 d . . . . .
O4 O 0.46966(6) 0.1268(2) 0.65510(9) 0.0955(6) Uani 1 1 d . . . . .
N4 N 0.53300(6) 0.2769(2) 0.52093(9) 0.0802(6) Uani 1 1 d . . . . .
C4 C 0.10739(7) 0.6360(3) -0.17838(11) 0.0759(8) Uani 1 1 d . . . . .
H4 H 0.1071 0.6500 -0.1444 0.091 Uiso 1 1 calc R U . . .
O5 O 0.67491(8) 0.4589(3) 0.62254(11) 0.1371(9) Uani 1 1 d . . . . .
C5 C 0.07893(8) 0.6778(3) -0.22732(12) 0.0843(8) Uani 1 1 d . . . . .
H5 H 0.0595 0.7195 -0.2259 0.101 Uiso 1 1 calc R U . . .
C6 C 0.07866(8) 0.6593(3) -0.27804(13) 0.0866(9) Uani 1 1 d . . . . .
H6 H 0.0594 0.6898 -0.3104 0.104 Uiso 1 1 calc R U . . .
C7 C 0.10680(8) 0.5959(3) -0.28148(11) 0.0822(8) Uani 1 1 d . . . . .
H7 H 0.1069 0.5830 -0.3157 0.099 Uiso 1 1 calc R U . . .
C8 C 0.13485(7) 0.5522(3) -0.23251(10) 0.0708(7) Uani 1 1 d . . . . .
C9 C 0.18522(7) 0.5258(2) -0.07910(10) 0.0643(7) Uani 1 1 d . . . . .
C10 C 0.16036(7) 0.5656(3) -0.05557(10) 0.0653(7) Uani 1 1 d . . . . .
C11 C 0.15815(8) 0.6940(3) -0.03867(11) 0.0768(8) Uani 1 1 d . . . . .
H11 H 0.1733 0.7602 -0.0402 0.092 Uiso 1 1 calc R U . . .
C12 C 0.13353(9) 0.7249(4) -0.01938(13) 0.0939(9) Uani 1 1 d . . . . .
H12 H 0.1323 0.8117 -0.0078 0.113 Uiso 1 1 calc R U . . .
C13 C 0.11099(9) 0.6282(4) -0.01720(14) 0.1019(10) Uani 1 1 d . . . . .
H13 H 0.0943 0.6497 -0.0046 0.122 Uiso 1 1 calc R U . . .
C14 C 0.11303(8) 0.4999(4) -0.03347(13) 0.0923(9) Uani 1 1 d . . . . .
H14 H 0.0980 0.4341 -0.0315 0.111 Uiso 1 1 calc R U . . .
C15 C 0.13762(8) 0.4686(3) -0.05288(11) 0.0780(8) Uani 1 1 d . . . . .
H15 H 0.1388 0.3816 -0.0642 0.094 Uiso 1 1 calc R U . . .
C16 C 0.22062(7) 0.4798(3) -0.04480(10) 0.0709(7) Uani 1 1 d . . . . .
H16 H 0.2310 0.4345 -0.0640 0.085 Uiso 1 1 calc R U . . .
C17 C 0.24232(7) 0.4904(3) 0.01184(10) 0.0679(7) Uani 1 1 d . . . . .
C18 C 0.23140(7) 0.5633(3) 0.05012(10) 0.0681(7) Uani 1 1 d . . . . .
C19 C 0.20990(8) 0.5048(3) 0.07026(11) 0.0800(8) Uani 1 1 d . . . . .
H19 H 0.2026 0.4165 0.0610 0.096 Uiso 1 1 calc R U . . .
C20 C 0.19908(9) 0.5756(4) 0.10401(12) 0.0949(10) Uani 1 1 d . . . . .
H20 H 0.1844 0.5353 0.1172 0.114 Uiso 1 1 calc R U . . .
C21 C 0.20996(10) 0.7051(4) 0.11807(13) 0.1030(11) Uani 1 1 d . . . . .
H21 H 0.2023 0.7536 0.1402 0.124 Uiso 1 1 calc R U . . .
C22 C 0.23234(9) 0.7638(3) 0.09949(13) 0.0990(10) Uani 1 1 d . . . . .
H22 H 0.2403 0.8510 0.1099 0.119 Uiso 1 1 calc R U . . .
C23 C 0.24287(8) 0.6931(3) 0.06548(11) 0.0825(8) Uani 1 1 d . . . . .
H23 H 0.2578 0.7332 0.0528 0.099 Uiso 1 1 calc R U . . .
C24 C 0.29705(7) 0.4210(3) 0.09632(10) 0.0798(8) Uani 1 1 d . . . . .
H24A H 0.2949 0.3278 0.1045 0.096 Uiso 1 1 calc R U . . .
H24B H 0.2874 0.4757 0.1161 0.096 Uiso 1 1 calc R U . . .
C25 C 0.33579(7) 0.4549(3) 0.11592(10) 0.0772(8) Uani 1 1 d . . . . .
H25A H 0.3380 0.5489 0.1091 0.093 Uiso 1 1 calc R U . . .
H25B H 0.3489 0.4393 0.1558 0.093 Uiso 1 1 calc R U . . .
C26 C 0.29207(7) 0.3720(3) 0.00472(11) 0.0805(8) Uani 1 1 d . . . . .
H26A H 0.2797 0.3974 -0.0343 0.097 Uiso 1 1 calc R U . . .
H26B H 0.2888 0.2766 0.0072 0.097 Uiso 1 1 calc R U . . .
C27 C 0.33127(7) 0.4019(3) 0.02718(10) 0.0730(7) Uani 1 1 d . . . . .
H27A H 0.3411 0.3480 0.0074 0.088 Uiso 1 1 calc R U . . .
H27B H 0.3343 0.4953 0.0205 0.088 Uiso 1 1 calc R U . . .
C28 C 0.38926(7) 0.4013(3) 0.10695(10) 0.0789(8) Uani 1 1 d . . . . .
H28A H 0.3923 0.4942 0.0994 0.095 Uiso 1 1 calc R U . . .
H28B H 0.3981 0.3460 0.0863 0.095 Uiso 1 1 calc R U . . .
C29 C 0.41137(7) 0.3746(3) 0.16872(10) 0.0692(7) Uani 1 1 d . . . . .
C30 C 0.40854(7) 0.2568(3) 0.19315(11) 0.0765(8) Uani 1 1 d . . . . .
H30 H 0.3928 0.1910 0.1711 0.092 Uiso 1 1 calc R U . . .
C31 C 0.42874(7) 0.2346(3) 0.24991(11) 0.0717(7) Uani 1 1 d . . . . .
H31 H 0.4262 0.1544 0.2653 0.086 Uiso 1 1 calc R U . . .
C32 C 0.45260(7) 0.3298(3) 0.28407(10) 0.0673(7) Uani 1 1 d . . . . .
C33 C 0.45584(8) 0.4465(3) 0.25906(11) 0.0872(9) Uani 1 1 d . . . . .
H33 H 0.4720 0.5118 0.2807 0.105 Uiso 1 1 calc R U . . .
C34 C 0.43548(8) 0.4678(3) 0.20233(11) 0.0839(8) Uani 1 1 d . . . . .
H34 H 0.4382 0.5473 0.1867 0.101 Uiso 1 1 calc R U . . .
C35 C 0.47360(7) 0.3101(3) 0.34559(10) 0.0673(7) Uani 1 1 d . . . . .
C36 C 0.51009(7) 0.3350(3) 0.37265(11) 0.0725(7) Uani 1 1 d . . . . .
H36 H 0.5217 0.3606 0.3518 0.087 Uiso 1 1 calc R U . . .
C37 C 0.52975(7) 0.3226(3) 0.43008(11) 0.0720(7) Uani 1 1 d . . . . .
H37 H 0.5543 0.3386 0.4469 0.086 Uiso 1 1 calc R U . . .
C38 C 0.51330(7) 0.2868(3) 0.46288(11) 0.0675(7) Uani 1 1 d . . . . .
C39 C 0.47675(7) 0.2593(3) 0.43574(11) 0.0713(7) Uani 1 1 d . . . . .
H39 H 0.4651 0.2329 0.4564 0.086 Uiso 1 1 calc R U . . .
C40 C 0.45756(7) 0.2708(3) 0.37811(11) 0.0737(7) Uani 1 1 d . . . . .
H41 H 0.4332 0.2516 0.3610 0.088 Uiso 1 1 calc R U . . .
C41 C 0.51605(7) 0.2362(3) 0.55451(10) 0.0712(7) Uani 1 1 d . . . . .
C42 C 0.50259(8) 0.3289(3) 0.57760(13) 0.0844(8) Uani 1 1 d . . . . .
H42 H 0.5042 0.4196 0.5712 0.101 Uiso 1 1 calc R U . . .
C43 C 0.48670(8) 0.2893(3) 0.61018(13) 0.0850(8) Uani 1 1 d . . . . .
H43 H 0.4773 0.3531 0.6251 0.102 Uiso 1 1 calc R U . . .
C44 C 0.48463(7) 0.1554(3) 0.62067(11) 0.0749(7) Uani 1 1 d . . . . .
C45 C 0.49769(7) 0.0621(3) 0.59743(11) 0.0781(8) Uani 1 1 d . . . . .
H45 H 0.4960 -0.0285 0.6037 0.094 Uiso 1 1 calc R U . . .
C46 C 0.51345(8) 0.1033(3) 0.56461(11) 0.0783(8) Uani 1 1 d . . . . .
H46 H 0.5224 0.0396 0.5491 0.094 Uiso 1 1 calc R U . . .
C47 C 0.47011(9) -0.0100(4) 0.67061(15) 0.1076(11) Uani 1 1 d . . . . .
H47A H 0.4944 -0.0417 0.6885 0.161 Uiso 1 1 calc R U . . .
H47B H 0.4565 -0.0626 0.6379 0.161 Uiso 1 1 calc R U . . .
H47C H 0.4598 -0.0177 0.6959 0.161 Uiso 1 1 calc R U . . .
C48 C 0.56972(7) 0.3185(3) 0.54847(11) 0.0734(7) Uani 1 1 d . . . . .
C49 C 0.59676(9) 0.2275(3) 0.57068(13) 0.0920(9) Uani 1 1 d . . . . .
H49 H 0.5916 0.1366 0.5690 0.110 Uiso 1 1 calc R U . . .
C50 C 0.63288(9) 0.2713(4) 0.59641(13) 0.0993(10) Uani 1 1 d . . . . .
H50 H 0.6515 0.2096 0.6116 0.119 Uiso 1 1 calc R U . . .
C51 C 0.63992(10) 0.4033(5) 0.59861(13) 0.0991(10) Uani 1 1 d . . . . .
C52 C 0.61337(10) 0.4942(4) 0.57707(16) 0.1119(11) Uani 1 1 d . . . . .
H52 H 0.6187 0.5850 0.5787 0.134 Uiso 1 1 calc R U . . .
C53 C 0.57854(9) 0.4520(3) 0.55277(14) 0.0971(10) Uani 1 1 d . . . . .
H53 H 0.5603 0.5153 0.5388 0.116 Uiso 1 1 calc R U . . .
C54 C 0.70241(11) 0.3731(5) 0.64390(18) 0.1514(18) Uani 1 1 d . . . . .
H54A H 0.7029 0.3305 0.6763 0.227 Uiso 1 1 calc R U . . .
H54B H 0.7244 0.4208 0.6542 0.227 Uiso 1 1 calc R U . . .
H54C H 0.6996 0.3065 0.6165 0.227 Uiso 1 1 calc R U . . .
C55 C 0.18005(8) 0.2541(3) -0.25977(11) 0.0834(9) Uani 1 1 d . . . . .
C56 C 0.14857(9) 0.1842(5) -0.27349(14) 0.1089(12) Uani 1 1 d . . . . .
H56 H 0.1268 0.2293 -0.2890 0.131 Uiso 1 1 calc R U . . .
C57 C 0.14944(11) 0.0490(5) -0.26436(16) 0.1158(13) Uani 1 1 d . . . . .
H57 H 0.1281 0.0037 -0.2735 0.139 Uiso 1 1 calc R U . . .
C58 C 0.18105(12) -0.0213(5) -0.24203(14) 0.1063(11) Uani 1 1 d . . . . .
C59 C 0.21207(10) 0.0490(4) -0.22860(13) 0.1007(10) Uani 1 1 d . . . . .
H59 H 0.2337 0.0031 -0.2134 0.121 Uiso 1 1 calc R U . . .
C60 C 0.21213(8) 0.1853(4) -0.23694(12) 0.0918(9) Uani 1 1 d . . . . .
H60 H 0.2336 0.2304 -0.2273 0.110 Uiso 1 1 calc R U . . .
C61 C 0.18179(13) -0.1691(4) -0.23162(17) 0.1450(16) Uani 1 1 d . . . . .
H61A H 0.2061 -0.1998 -0.2140 0.218 Uiso 1 1 calc R U . . .
H61B H 0.1688 -0.2150 -0.2665 0.218 Uiso 1 1 calc R U . . .
H61C H 0.1709 -0.1871 -0.2077 0.218 Uiso 1 1 calc R U . . .

loop_
_atom_site_aniso_label
_atom_site_aniso_U_11
_atom_site_aniso_U_22
_atom_site_aniso_U_33
_atom_site_aniso_U_23
_atom_site_aniso_U_13
_atom_site_aniso_U_12
O1 0.0667(12) 0.1268(17) 0.0628(11) -0.0005(11) 0.0299(9) 0.0182(12)
N1 0.0709(15) 0.1197(19) 0.0547(12) 0.0044(12) 0.0319(11) 0.0155(14)
C1 0.0633(18) 0.093(2) 0.0591(16) 0.0019(14) 0.0290(14) 0.0048(15)
N2 0.0700(15) 0.1070(18) 0.0520(12) 0.0009(12) 0.0262(11) 0.0140(13)
C2 0.0624(16) 0.0748(17) 0.0563(15) 0.0050(12) 0.0269(13) 0.0049(13)
S1 0.0880(6) 0.1393(8) 0.0597(4) 0.0053(4) 0.0408(4) 0.0163(5)
O2 0.0913(15) 0.152(2) 0.1008(15) 0.0080(14) 0.0651(13) -0.0008(14)
O3 0.1124(17) 0.179(2) 0.0504(11) 0.0155(12) 0.0339(11) 0.0408(16)
N3 0.0682(14) 0.0863(15) 0.0527(12) 0.0019(11) 0.0260(11) 0.0068(12)
C3 0.0630(16) 0.0706(17) 0.0608(15) 0.0044(13) 0.0291(13) -0.0006(13)
O4 0.1063(16) 0.0981(16) 0.1040(15) 0.0034(12) 0.0669(14) 0.0039(12)
N4 0.0671(15) 0.1066(18) 0.0597(13) 0.0035(12) 0.0225(12) -0.0098(13)
C4 0.0752(19) 0.085(2) 0.0699(17) 0.0031(15) 0.0352(15) 0.0112(16)
O5 0.0900(18) 0.186(3) 0.1190(19) -0.0002(19) 0.0334(15) -0.0132(19)
C5 0.076(2) 0.090(2) 0.081(2) 0.0057(16) 0.0307(17) 0.0179(16)
C6 0.073(2) 0.099(2) 0.0742(19) 0.0091(16) 0.0217(16) 0.0077(17)
C7 0.076(2) 0.105(2) 0.0596(16) 0.0071(15) 0.0255(15) 0.0022(17)
C8 0.0653(17) 0.0855(19) 0.0619(16) 0.0051(14) 0.0290(14) 0.0008(15)
C9 0.0666(17) 0.0692(17) 0.0593(15) 0.0021(12) 0.0304(13) 0.0023(13)
C10 0.0664(17) 0.0769(19) 0.0526(14) 0.0043(13) 0.0271(12) 0.0033(14)
C11 0.089(2) 0.075(2) 0.0763(18) 0.0037(15) 0.0463(16) 0.0047(16)
C12 0.108(3) 0.099(2) 0.089(2) -0.0027(18) 0.057(2) 0.016(2)
C13 0.096(3) 0.133(3) 0.098(2) -0.004(2) 0.063(2) 0.005(2)
C14 0.088(2) 0.115(3) 0.085(2) -0.0021(19) 0.0503(18) -0.0126(19)
C15 0.0795(19) 0.089(2) 0.0664(16) -0.0017(14) 0.0337(15) -0.0028(17)
C16 0.0725(18) 0.0854(19) 0.0570(15) 0.0009(13) 0.0314(14) 0.0090(14)
C17 0.0701(18) 0.0790(18) 0.0567(15) 0.0026(13) 0.0307(14) 0.0011(14)
C18 0.0695(17) 0.085(2) 0.0517(14) 0.0020(14) 0.0291(13) 0.0029(15)
C19 0.092(2) 0.094(2) 0.0624(16) -0.0001(15) 0.0423(16) -0.0061(17)
C20 0.108(3) 0.121(3) 0.0758(19) -0.0002(19) 0.0588(19) -0.006(2)
C21 0.120(3) 0.127(3) 0.081(2) -0.018(2) 0.063(2) 0.001(2)
C22 0.116(3) 0.103(2) 0.083(2) -0.0207(18) 0.050(2) -0.013(2)
C23 0.087(2) 0.096(2) 0.0696(17) -0.0088(16) 0.0400(16) -0.0121(17)
C24 0.0770(19) 0.108(2) 0.0512(14) 0.0070(14) 0.0265(13) 0.0106(17)
C25 0.0778(19) 0.097(2) 0.0522(14) 0.0027(14) 0.0252(14) 0.0096(16)
C26 0.0745(19) 0.104(2) 0.0609(16) -0.0066(15) 0.0284(14) 0.0126(16)
C27 0.0764(19) 0.0867(19) 0.0556(15) 0.0017(13) 0.0298(13) 0.0103(15)
C28 0.0718(19) 0.099(2) 0.0640(16) 0.0045(15) 0.0290(14) -0.0007(16)
C29 0.0669(17) 0.0762(18) 0.0621(15) 0.0017(14) 0.0272(13) 0.0038(14)
C30 0.0754(19) 0.078(2) 0.0665(17) -0.0059(15) 0.0236(14) -0.0087(15)
C31 0.0734(18) 0.0668(17) 0.0701(17) 0.0039(14) 0.0282(14) -0.0013(14)
C32 0.0674(17) 0.0654(17) 0.0633(15) -0.0008(13) 0.0247(13) 0.0029(14)
C33 0.099(2) 0.073(2) 0.0678(18) -0.0020(15) 0.0193(16) -0.0132(17)
C34 0.099(2) 0.0710(19) 0.0697(18) 0.0043(15) 0.0276(17) -0.0098(17)
C35 0.0657(18) 0.0687(17) 0.0622(16) -0.0001(13) 0.0243(14) 0.0017(13)
C36 0.0732(19) 0.0757(18) 0.0686(17) 0.0039(14) 0.0321(15) -0.0010(15)
C37 0.0607(16) 0.0824(19) 0.0680(17) 0.0020(14) 0.0250(14) -0.0012(14)
C38 0.0647(17) 0.0680(17) 0.0649(16) 0.0014(13) 0.0250(14) 0.0021(13)
C39 0.0658(18) 0.0811(19) 0.0659(17) 0.0045(14) 0.0287(14) 0.0002(14)
C40 0.0601(16) 0.0825(19) 0.0698(17) 0.0019(14) 0.0219(14) 0.0017(14)
C41 0.0667(17) 0.081(2) 0.0599(15) -0.0002(14) 0.0231(13) -0.0007(15)
C42 0.090(2) 0.0727(19) 0.089(2) 0.0057(16) 0.0394(18) 0.0072(16)
C43 0.091(2) 0.080(2) 0.093(2) -0.0049(17) 0.0491(18) 0.0095(17)
C44 0.0690(18) 0.085(2) 0.0697(17) -0.0016(15) 0.0304(15) 0.0012(15)
C45 0.087(2) 0.0737(19) 0.0773(18) -0.0036(15) 0.0409(16) -0.0025(16)
C46 0.088(2) 0.075(2) 0.0743(18) -0.0096(15) 0.0397(16) -0.0011(16)
C47 0.116(3) 0.111(3) 0.115(3) 0.026(2) 0.069(2) 0.010(2)
C48 0.0671(19) 0.087(2) 0.0600(16) 0.0024(14) 0.0232(14) 0.0026(16)
C49 0.090(2) 0.092(2) 0.090(2) 0.0134(18) 0.0377(18) 0.0105(19)
C50 0.074(2) 0.124(3) 0.093(2) 0.020(2) 0.0321(18) 0.028(2)
C51 0.077(2) 0.134(3) 0.078(2) -0.001(2) 0.0277(18) -0.015(2)
C52 0.092(3) 0.107(3) 0.118(3) -0.007(2) 0.030(2) -0.016(2)
C53 0.077(2) 0.089(2) 0.108(2) -0.0044(19) 0.0270(18) 0.0007(18)
C54 0.098(3) 0.245(6) 0.116(3) 0.008(3) 0.052(3) 0.024(4)
C55 0.0641(19) 0.131(3) 0.0577(16) -0.0120(16) 0.0303(14) 0.0022(19)
C56 0.072(2) 0.166(4) 0.085(2) -0.002(2) 0.0327(18) 0.003(3)
C57 0.088(3) 0.167(4) 0.093(2) -0.018(3) 0.041(2) -0.030(3)
C58 0.108(3) 0.141(4) 0.072(2) -0.017(2) 0.043(2) -0.019(3)
C59 0.092(3) 0.127(3) 0.083(2) -0.012(2) 0.0389(19) 0.009(2)
C60 0.072(2) 0.126(3) 0.080(2) -0.018(2) 0.0358(17) -0.005(2)
C61 0.188(5) 0.133(4) 0.118(3) -0.009(3) 0.073(3) -0.034(3)

loop_
_atom_type_symbol
_atom_type_description
_atom_type_scat_dispersion_real
_atom_type_scat_dispersion_imag
_atom_type_scat_source
C C 0.0181 0.0091 'International Tables Vol C Tables 4.2.6.8 and 6.1.1.4'
H H 0.0000 0.0000 'International Tables Vol C Tables 4.2.6.8 and 6.1.1.4'
N N 0.0311 0.0180 'International Tables Vol C Tables 4.2.6.8 and 6.1.1.4'
O O 0.0492 0.0322 'International Tables Vol C Tables 4.2.6.8 and 6.1.1.4'
S S 0.3331 0.5567 'International Tables Vol C Tables 4.2.6.8 and 6.1.1.4'

loop_
_geom_angle_atom_site_label_1
_geom_angle_atom_site_label_2
_geom_angle_atom_site_label_3
_geom_angle
_geom_angle_site_symmetry_1
_geom_angle_site_symmetry_3
_geom_angle_publ_flag
C8 N1 C1 110.3(2) . . ?
C8 N1 S1 128.95(17) . . ?
C1 N1 S1 120.30(19) . . ?
O1 C1 N1 121.6(2) . . ?
O1 C1 C2 131.9(2) . . ?
N1 C1 C2 106.5(2) . . ?
C17 N2 C26 123.0(2) . . ?
C17 N2 C24 122.6(2) . . ?
C26 N2 C24 111.3(2) . . ?
C9 C2 C1 123.2(2) . . ?
C9 C2 C3 130.1(2) . . ?
C1 C2 C3 106.6(2) . . ?
O2 S1 O3 119.73(14) . . ?
O2 S1 N1 108.35(13) . . ?
O3 S1 N1 105.36(12) . . ?
O2 S1 C55 109.57(15) . . ?
O3 S1 C55 108.79(16) . . ?
N1 S1 C55 103.83(13) . . ?
C25 N3 C28 112.1(2) . . ?
C25 N3 C27 108.3(2) . . ?
C28 N3 C27 110.3(2) . . ?
C4 C3 C8 117.0(2) . . ?
C4 C3 C2 134.2(2) . . ?
C8 C3 C2 108.8(2) . . ?
C44 O4 C47 116.8(2) . . ?
C38 N4 C48 120.5(2) . . ?
C38 N4 C41 120.7(2) . . ?
C48 N4 C41 118.6(2) . . ?
C5 C4 C3 120.1(3) . . ?
C5 C4 H4 119.9 . . ?
C3 C4 H4 119.9 . . ?
C54 O5 C51 117.0(4) . . ?
C6 C5 C4 121.4(3) . . ?
C6 C5 H5 119.3 . . ?
C4 C5 H5 119.3 . . ?
C5 C6 C7 120.5(3) . . ?
C5 C6 H6 119.7 . . ?
C7 C6 H6 119.7 . . ?
C6 C7 C8 117.8(3) . . ?
C6 C7 H7 121.1 . . ?
C8 C7 H7 121.1 . . ?
C7 C8 C3 123.1(3) . . ?
C7 C8 N1 128.8(2) . . ?
C3 C8 N1 107.9(2) . . ?
C2 C9 C16 120.9(2) . . ?
C2 C9 C10 116.6(2) . . ?
C16 C9 C10 122.2(2) . . ?
C11 C10 C15 118.9(3) . . ?
C11 C10 C9 123.4(2) . . ?
C15 C10 C9 117.6(2) . . ?
C10 C11 C12 120.3(3) . . ?
C10 C11 H11 119.8 . . ?
C12 C11 H11 119.8 . . ?
C13 C12 C11 120.3(3) . . ?
C13 C12 H12 119.9 . . ?
C11 C12 H12 119.9 . . ?
C14 C13 C12 120.1(3) . . ?
C14 C13 H13 119.9 . . ?
C12 C13 H13 119.9 . . ?
C13 C14 C15 119.8(3) . . ?
C13 C14 H14 120.1 . . ?
C15 C14 H14 120.1 . . ?
C10 C15 C14 120.6(3) . . ?
C10 C15 H15 119.7 . . ?
C14 C15 H15 119.7 . . ?
C17 C16 C9 131.5(2) . . ?
C17 C16 H16 114.2 . . ?
C9 C16 H16 114.2 . . ?
N2 C17 C16 121.5(2) . . ?
N2 C17 C18 115.3(2) . . ?
C16 C17 C18 123.0(2) . . ?
C19 C18 C23 119.0(3) . . ?
C19 C18 C17 121.6(3) . . ?
C23 C18 C17 119.4(2) . . ?
C18 C19 C20 120.7(3) . . ?
C18 C19 H19 119.6 . . ?
C20 C19 H19 119.6 . . ?
C21 C20 C19 119.9(3) . . ?
C21 C20 H20 120.0 . . ?
C19 C20 H20 120.0 . . ?
C20 C21 C22 120.0(3) . . ?
C20 C21 H21 120.0 . . ?
C22 C21 H21 120.0 . . ?
C23 C22 C21 119.9(3) . . ?
C23 C22 H22 120.1 . . ?
C21 C22 H22 120.1 . . ?
C22 C23 C18 120.5(3) . . ?
C22 C23 H23 119.7 . . ?
C18 C23 H23 119.7 . . ?
N2 C24 C25 110.4(2) . . ?
N2 C24 H24A 109.6 . . ?
C25 C24 H24A 109.6 . . ?
N2 C24 H24B 109.6 . . ?
C25 C24 H24B 109.6 . . ?
H24A C24 H24B 108.1 . . ?
N3 C25 C24 110.9(2) . . ?
N3 C25 H25A 109.5 . . ?
C24 C25 H25A 109.5 . . ?
N3 C25 H25B 109.5 . . ?
C24 C25 H25B 109.5 . . ?
H25A C25 H25B 108.0 . . ?
N2 C26 C27 111.2(2) . . ?
N2 C26 H26A 109.4 . . ?
C27 C26 H26A 109.4 . . ?
N2 C26 H26B 109.4 . . ?
C27 C26 H26B 109.4 . . ?
H26A C26 H26B 108.0 . . ?
N3 C27 C26 112.1(2) . . ?
N3 C27 H27A 109.2 . . ?
C26 C27 H27A 109.2 . . ?
N3 C27 H27B 109.2 . . ?
C26 C27 H27B 109.2 . . ?
H27A C27 H27B 107.9 . . ?
N3 C28 C29 113.0(2) . . ?
N3 C28 H28A 109.0 . . ?
C29 C28 H28A 109.0 . . ?
N3 C28 H28B 109.0 . . ?
C29 C28 H28B 109.0 . . ?
H28A C28 H28B 107.8 . . ?
C34 C29 C30 117.6(2) . . ?
C34 C29 C28 120.4(3) . . ?
C30 C29 C28 122.1(3) . . ?
C29 C30 C31 121.3(3) . . ?
C29 C30 H30 119.4 . . ?
C31 C30 H30 119.4 . . ?
C32 C31 C30 121.2(3) . . ?
C32 C31 H31 119.4 . . ?
C30 C31 H31 119.4 . . ?
C33 C32 C31 117.2(2) . . ?
C33 C32 C35 120.8(2) . . ?
C31 C32 C35 122.0(2) . . ?
C32 C33 C34 121.2(3) . . ?
C32 C33 H33 119.4 . . ?
C34 C33 H33 119.4 . . ?
C29 C34 C33 121.6(3) . . ?
C29 C34 H34 119.2 . . ?
C33 C34 H34 119.2 . . ?
C40 C35 C36 117.2(2) . . ?
C40 C35 C32 121.9(2) . . ?
C36 C35 C32 120.9(2) . . ?
C35 C36 C37 121.7(3) . . ?
C35 C36 H36 119.2 . . ?
C37 C36 H36 119.2 . . ?
C36 C37 C38 120.9(3) . . ?
C36 C37 H37 119.5 . . ?
C38 C37 H37 119.5 . . ?
C37 C38 C39 117.6(2) . . ?
C37 C38 N4 120.9(2) . . ?
C39 C38 N4 121.5(2) . . ?
C40 C39 C38 120.7(3) . . ?
C40 C39 H39 119.7 . . ?
C38 C39 H39 119.7 . . ?
C35 C40 C39 121.9(3) . . ?
C35 C40 H41 119.0 . . ?
C39 C40 H41 119.0 . . ?
C46 C41 C42 118.6(3) . . ?
C46 C41 N4 120.3(3) . . ?
C42 C41 N4 121.0(3) . . ?
C41 C42 C43 120.7(3) . . ?
C41 C42 H42 119.6 . . ?
C43 C42 H42 119.6 . . ?
C42 C43 C44 120.2(3) . . ?
C42 C43 H43 119.9 . . ?
C44 C43 H43 119.9 . . ?
O4 C44 C45 124.7(3) . . ?
O4 C44 C43 115.7(3) . . ?
C45 C44 C43 119.5(3) . . ?
C44 C45 C46 119.6(3) . . ?
C44 C45 H45 120.2 . . ?
C46 C45 H45 120.2 . . ?
C41 C46 C45 121.3(3) . . ?
C41 C46 H46 119.4 . . ?
C45 C46 H46 119.4 . . ?
O4 C47 H47A 109.5 . . ?
O4 C47 H47B 109.5 . . ?
H47A C47 H47B 109.5 . . ?
O4 C47 H47C 109.5 . . ?
H47A C47 H47C 109.5 . . ?
H47B C47 H47C 109.5 . . ?
C49 C48 C53 118.2(3) . . ?
C49 C48 N4 121.2(3) . . ?
C53 C48 N4 120.6(3) . . ?
C48 C49 C50 120.0(3) . . ?
C48 C49 H49 120.0 . . ?
C50 C49 H49 120.0 . . ?
C51 C50 C49 119.2(3) . . ?
C51 C50 H50 120.4 . . ?
C49 C50 H50 120.4 . . ?
C50 C51 C52 121.3(3) . . ?
C50 C51 O5 124.3(4) . . ?
C52 C51 O5 114.4(4) . . ?
C51 C52 C53 119.5(4) . . ?
C51 C52 H52 120.3 . . ?
C53 C52 H52 120.3 . . ?
C52 C53 C48 121.9(3) . . ?
C52 C53 H53 119.1 . . ?
C48 C53 H53 119.1 . . ?
O5 C54 H54A 109.5 . . ?
O5 C54 H54B 109.5 . . ?
H54A C54 H54B 109.5 . . ?
O5 C54 H54C 109.5 . . ?
H54A C54 H54C 109.5 . . ?
H54B C54 H54C 109.5 . . ?
C60 C55 C56 119.0(4) . . ?
C60 C55 S1 121.5(3) . . ?
C56 C55 S1 119.5(3) . . ?
C57 C56 C55 120.2(4) . . ?
C57 C56 H56 119.9 . . ?
C55 C56 H56 119.9 . . ?
C56 C57 C58 121.6(4) . . ?
C56 C57 H57 119.2 . . ?
C58 C57 H57 119.2 . . ?
C59 C58 C57 117.6(4) . . ?
C59 C58 C61 121.1(4) . . ?
C57 C58 C61 121.2(4) . . ?
C58 C59 C60 122.2(4) . . ?
C58 C59 H59 118.9 . . ?
C60 C59 H59 118.9 . . ?
C59 C60 C55 119.3(3) . . ?
C59 C60 H60 120.3 . . ?
C55 C60 H60 120.3 . . ?
C58 C61 H61A 109.5 . . ?
C58 C61 H61B 109.5 . . ?
H61A C61 H61B 109.5 . . ?
C58 C61 H61C 109.5 . . ?
H61A C61 H61C 109.5 . . ?
H61B C61 H61C 109.5 . . ?

loop_
_geom_bond_atom_site_label_1
_geom_bond_atom_site_label_2
_geom_bond_distance
_geom_bond_site_symmetry_2
_geom_bond_publ_flag
O1 C1 1.220(3) . ?
N1 C8 1.424(3) . ?
N1 C1 1.425(3) . ?
N1 S1 1.668(2) . ?
C1 C2 1.463(3) . ?
N2 C17 1.358(3) . ?
N2 C26 1.462(3) . ?
N2 C24 1.475(3) . ?
C2 C9 1.390(3) . ?
C2 C3 1.465(3) . ?
S1 O2 1.422(2) . ?
S1 O3 1.430(2) . ?
S1 C55 1.740(4) . ?
N3 C25 1.453(3) . ?
N3 C28 1.464(3) . ?
N3 C27 1.466(3) . ?
C3 C4 1.386(3) . ?
C3 C8 1.405(3) . ?
O4 C44 1.364(3) . ?
O4 C47 1.426(4) . ?
N4 C38 1.399(3) . ?
N4 C48 1.434(3) . ?
N4 C41 1.438(3) . ?
C4 C5 1.380(4) . ?
C4 H4 0.9300 . ?
O5 C54 1.339(5) . ?
O5 C51 1.420(4) . ?
C5 C6 1.371(4) . ?
C5 H5 0.9300 . ?
C6 C7 1.378(4) . ?
C6 H6 0.9300 . ?
C7 C8 1.379(4) . ?
C7 H7 0.9300 . ?
C9 C16 1.422(3) . ?
C9 C10 1.497(3) . ?
C10 C11 1.378(4) . ?
C10 C15 1.384(4) . ?
C11 C12 1.384(4) . ?
C11 H11 0.9300 . ?
C12 C13 1.371(4) . ?
C12 H12 0.9300 . ?
C13 C14 1.369(4) . ?
C13 H13 0.9300 . ?
C14 C15 1.386(4) . ?
C14 H14 0.9300 . ?
C15 H15 0.9300 . ?
C16 C17 1.379(3) . ?
C16 H16 0.9300 . ?
C17 C18 1.492(3) . ?
C18 C19 1.374(4) . ?
C18 C23 1.379(4) . ?
C19 C20 1.379(4) . ?
C19 H19 0.9300 . ?
C20 C21 1.367(4) . ?
C20 H20 0.9300 . ?
C21 C22 1.378(4) . ?
C21 H21 0.9300 . ?
C22 C23 1.377(4) . ?
C22 H22 0.9300 . ?
C23 H23 0.9300 . ?
C24 C25 1.501(4) . ?
C24 H24A 0.9700 . ?
C24 H24B 0.9700 . ?
C25 H25A 0.9700 . ?
C25 H25B 0.9700 . ?
C26 C27 1.501(4) . ?
C26 H26A 0.9700 . ?
C26 H26B 0.9700 . ?
C27 H27A 0.9700 . ?
C27 H27B 0.9700 . ?
C28 C29 1.514(3) . ?
C28 H28A 0.9700 . ?
C28 H28B 0.9700 . ?
C29 C34 1.370(4) . ?
C29 C30 1.379(4) . ?
C30 C31 1.386(4) . ?
C30 H30 0.9300 . ?
C31 C32 1.384(3) . ?
C31 H31 0.9300 . ?
C32 C33 1.383(4) . ?
C32 C35 1.493(3) . ?
C33 C34 1.385(4) . ?
C33 H33 0.9300 . ?
C34 H34 0.9300 . ?
C35 C40 1.380(3) . ?
C35 C36 1.386(4) . ?
C36 C37 1.387(4) . ?
C36 H36 0.9300 . ?
C37 C38 1.390(3) . ?
C37 H37 0.9300 . ?
C38 C39 1.393(3) . ?
C39 C40 1.389(3) . ?
C39 H39 0.9300 . ?
C40 H41 0.9300 . ?
C41 C46 1.369(4) . ?
C41 C42 1.371(4) . ?
C42 C43 1.377(4) . ?
C42 H42 0.9300 . ?
C43 C44 1.378(4) . ?
C43 H43 0.9300 . ?
C44 C45 1.367(4) . ?
C45 C46 1.383(4) . ?
C45 H45 0.9300 . ?
C46 H46 0.9300 . ?
C47 H47A 0.9600 . ?
C47 H47B 0.9600 . ?
C47 H47C 0.9600 . ?
C48 C49 1.362(4) . ?
C48 C53 1.375(4) . ?
C49 C50 1.418(4) . ?
C49 H49 0.9300 . ?
C50 C51 1.347(5) . ?
C50 H50 0.9300 . ?
C51 C52 1.347(5) . ?
C52 C53 1.368(4) . ?
C52 H52 0.9300 . ?
C53 H53 0.9300 . ?
C54 H54A 0.9600 . ?
C54 H54B 0.9600 . ?
C54 H54C 0.9600 . ?
C55 C60 1.382(4) . ?
C55 C56 1.387(5) . ?
C56 C57 1.371(5) . ?
C56 H56 0.9300 . ?
C57 C58 1.374(5) . ?
C57 H57 0.9300 . ?
C58 C59 1.374(5) . ?
C58 C61 1.501(5) . ?
C59 C60 1.381(4) . ?
C59 H59 0.9300 . ?
C60 H60 0.9300 . ?
C61 H61A 0.9600 . ?
C61 H61B 0.9600 . ?
C61 H61C 0.9600 . ?

loop_
_geom_torsion_atom_site_label_1
_geom_torsion_atom_site_label_2
_geom_torsion_atom_site_label_3
_geom_torsion_atom_site_label_4
_geom_torsion
_geom_torsion_site_symmetry_1
_geom_torsion_site_symmetry_2
_geom_torsion_site_symmetry_3
_geom_torsion_site_symmetry_4
_geom_torsion_publ_flag
C8 N1 C1 O1 177.1(3) . . . . ?
S1 N1 C1 O1 4.5(4) . . . . ?
C8 N1 C1 C2 -0.3(3) . . . . ?
S1 N1 C1 C2 -172.96(19) . . . . ?
O1 C1 C2 C9 4.8(5) . . . . ?
N1 C1 C2 C9 -178.1(2) . . . . ?
O1 C1 C2 C3 -176.5(3) . . . . ?
N1 C1 C2 C3 0.5(3) . . . . ?
C8 N1 S1 O2 133.2(3) . . . . ?
C1 N1 S1 O2 -55.7(3) . . . . ?
C8 N1 S1 O3 3.9(3) . . . . ?
C1 N1 S1 O3 175.0(2) . . . . ?
C8 N1 S1 C55 -110.4(3) . . . . ?
C1 N1 S1 C55 60.7(3) . . . . ?
C9 C2 C3 C4 0.2(5) . . . . ?
C1 C2 C3 C4 -178.3(3) . . . . ?
C9 C2 C3 C8 178.0(3) . . . . ?
C1 C2 C3 C8 -0.5(3) . . . . ?
C8 C3 C4 C5 -1.4(4) . . . . ?
C2 C3 C4 C5 176.2(3) . . . . ?
C3 C4 C5 C6 -0.4(5) . . . . ?
C4 C5 C6 C7 1.1(5) . . . . ?
C5 C6 C7 C8 0.1(5) . . . . ?
C6 C7 C8 C3 -2.0(4) . . . . ?
C6 C7 C8 N1 -177.0(3) . . . . ?
C4 C3 C8 C7 2.7(4) . . . . ?
C2 C3 C8 C7 -175.5(3) . . . . ?
C4 C3 C8 N1 178.6(2) . . . . ?
C2 C3 C8 N1 0.3(3) . . . . ?
C1 N1 C8 C7 175.5(3) . . . . ?
S1 N1 C8 C7 -12.7(5) . . . . ?
C1 N1 C8 C3 0.0(3) . . . . ?
S1 N1 C8 C3 171.8(2) . . . . ?
C1 C2 C9 C16 2.5(4) . . . . ?
C3 C2 C9 C16 -175.8(3) . . . . ?
C1 C2 C9 C10 -171.7(2) . . . . ?
C3 C2 C9 C10 10.0(4) . . . . ?
C2 C9 C10 C11 -95.9(3) . . . . ?
C16 C9 C10 C11 90.0(3) . . . . ?
C2 C9 C10 C15 81.5(3) . . . . ?
C16 C9 C10 C15 -92.6(3) . . . . ?
C15 C10 C11 C12 0.0(4) . . . . ?
C9 C10 C11 C12 177.4(3) . . . . ?
C10 C11 C12 C13 -0.4(5) . . . . ?
C11 C12 C13 C14 0.8(5) . . . . ?
C12 C13 C14 C15 -0.9(5) . . . . ?
C11 C10 C15 C14 -0.1(4) . . . . ?
C9 C10 C15 C14 -177.6(2) . . . . ?
C13 C14 C15 C10 0.5(5) . . . . ?
C2 C9 C16 C17 168.6(3) . . . . ?
C10 C9 C16 C17 -17.5(5) . . . . ?
C26 N2 C17 C16 -4.8(4) . . . . ?
C24 N2 C17 C16 -163.2(3) . . . . ?
C26 N2 C17 C18 -179.4(2) . . . . ?
C24 N2 C17 C18 22.2(4) . . . . ?
C9 C16 C17 N2 -176.3(3) . . . . ?
C9 C16 C17 C18 -2.2(5) . . . . ?
N2 C17 C18 C19 -104.0(3) . . . . ?
C16 C17 C18 C19 81.5(3) . . . . ?
N2 C17 C18 C23 76.5(3) . . . . ?
C16 C17 C18 C23 -98.0(3) . . . . ?
C23 C18 C19 C20 1.8(4) . . . . ?
C17 C18 C19 C20 -177.7(3) . . . . ?
C18 C19 C20 C21 -0.5(5) . . . . ?
C19 C20 C21 C22 -1.4(5) . . . . ?
C20 C21 C22 C23 1.9(5) . . . . ?
C21 C22 C23 C18 -0.5(5) . . . . ?
C19 C18 C23 C22 -1.4(4) . . . . ?
C17 C18 C23 C22 178.2(3) . . . . ?
C17 N2 C24 C25 -144.7(3) . . . . ?
C26 N2 C24 C25 54.7(3) . . . . ?
C28 N3 C25 C24 -177.8(2) . . . . ?
C27 N3 C25 C24 60.3(3) . . . . ?
N2 C24 C25 N3 -59.4(3) . . . . ?
C17 N2 C26 C27 146.9(3) . . . . ?
C24 N2 C26 C27 -52.6(3) . . . . ?
C25 N3 C27 C26 -58.4(3) . . . . ?
C28 N3 C27 C26 178.6(2) . . . . ?
N2 C26 C27 N3 55.2(3) . . . . ?
C25 N3 C28 C29 59.3(3) . . . . ?
C27 N3 C28 C29 -180.0(2) . . . . ?
N3 C28 C29 C34 -131.5(3) . . . . ?
N3 C28 C29 C30 49.3(4) . . . . ?
C34 C29 C30 C31 1.5(4) . . . . ?
C28 C29 C30 C31 -179.3(3) . . . . ?
C29 C30 C31 C32 -0.3(4) . . . . ?
C30 C31 C32 C33 -1.1(4) . . . . ?
C30 C31 C32 C35 177.7(3) . . . . ?
C31 C32 C33 C34 1.2(4) . . . . ?
C35 C32 C33 C34 -177.6(3) . . . . ?
C30 C29 C34 C33 -1.3(4) . . . . ?
C28 C29 C34 C33 179.5(3) . . . . ?
C32 C33 C34 C29 0.0(5) . . . . ?
C33 C32 C35 C40 129.2(3) . . . . ?
C31 C32 C35 C40 -49.5(4) . . . . ?
C33 C32 C35 C36 -48.7(4) . . . . ?
C31 C32 C35 C36 132.6(3) . . . . ?
C40 C35 C36 C37 -0.7(4) . . . . ?
C32 C35 C36 C37 177.2(2) . . . . ?
C35 C36 C37 C38 -1.1(4) . . . . ?
C36 C37 C38 C39 2.2(4) . . . . ?
C36 C37 C38 N4 -178.7(2) . . . . ?
C48 N4 C38 C37 7.3(4) . . . . ?
C41 N4 C38 C37 -178.3(3) . . . . ?
C48 N4 C38 C39 -173.7(3) . . . . ?
C41 N4 C38 C39 0.7(4) . . . . ?
C37 C38 C39 C40 -1.6(4) . . . . ?
N4 C38 C39 C40 179.4(2) . . . . ?
C36 C35 C40 C39 1.4(4) . . . . ?
C32 C35 C40 C39 -176.6(2) . . . . ?
C38 C39 C40 C35 -0.3(4) . . . . ?
C38 N4 C41 C46 87.8(3) . . . . ?
C48 N4 C41 C46 -97.6(3) . . . . ?
C38 N4 C41 C42 -93.0(3) . . . . ?
C48 N4 C41 C42 81.6(3) . . . . ?
C46 C41 C42 C43 -0.2(4) . . . . ?
N4 C41 C42 C43 -179.4(3) . . . . ?
C41 C42 C43 C44 1.0(5) . . . . ?
C47 O4 C44 C45 4.5(4) . . . . ?
C47 O4 C44 C43 -174.6(3) . . . . ?
C42 C43 C44 O4 177.6(3) . . . . ?
C42 C43 C44 C45 -1.6(4) . . . . ?
O4 C44 C45 C46 -177.8(3) . . . . ?
C43 C44 C45 C46 1.3(4) . . . . ?
C42 C41 C46 C45 -0.1(4) . . . . ?
N4 C41 C46 C45 179.1(2) . . . . ?
C44 C45 C46 C41 -0.5(4) . . . . ?
C38 N4 C48 C49 -107.9(3) . . . . ?
C41 N4 C48 C49 77.6(3) . . . . ?
C38 N4 C48 C53 71.7(4) . . . . ?
C41 N4 C48 C53 -102.9(3) . . . . ?
C53 C48 C49 C50 -1.2(4) . . . . ?
N4 C48 C49 C50 178.4(3) . . . . ?
C48 C49 C50 C51 0.2(5) . . . . ?
C49 C50 C51 C52 0.2(5) . . . . ?
C49 C50 C51 O5 -179.1(3) . . . . ?
C54 O5 C51 C50 0.3(5) . . . . ?
C54 O5 C51 C52 -179.0(3) . . . . ?
C50 C51 C52 C53 0.4(6) . . . . ?
O5 C51 C52 C53 179.8(3) . . . . ?
C51 C52 C53 C48 -1.5(6) . . . . ?
C49 C48 C53 C52 1.9(5) . . . . ?
N4 C48 C53 C52 -177.7(3) . . . . ?
O2 S1 C55 C60 6.0(3) . . . . ?
O3 S1 C55 C60 138.6(2) . . . . ?
N1 S1 C55 C60 -109.6(2) . . . . ?
O2 S1 C55 C56 -173.7(2) . . . . ?
O3 S1 C55 C56 -41.1(3) . . . . ?
N1 S1 C55 C56 70.7(3) . . . . ?
C60 C55 C56 C57 0.1(5) . . . . ?
S1 C55 C56 C57 179.8(3) . . . . ?
C55 C56 C57 C58 -0.5(6) . . . . ?
C56 C57 C58 C59 0.5(5) . . . . ?
C56 C57 C58 C61 179.4(3) . . . . ?
C57 C58 C59 C60 -0.1(5) . . . . ?
C61 C58 C59 C60 -178.9(3) . . . . ?
C58 C59 C60 C55 -0.3(5) . . . . ?
C56 C55 C60 C59 0.3(4) . . . . ?
S1 C55 C60 C59 -179.4(2) . . . . ?
